data_7056526
loop_
_publ_author_name
'talhi, oualid'
'Abdeldjebar, Hasnia'
'Belmiloud, Yamina'
'Hassaine, Ridha'
'Taibi, Nadia'
'Valega, Monica'
'Almeida Paz, Filipe Alexandre'
'Brahimi, Meziane'
'Bachari, Khaldoun'
'Silva, Artur M. S.'

_publ_section_title
;
 Organobase Catalysed One-pot Exo-selective Synthesis of
 meso-Spiro[Cyclohexanone-Pyrandione] Derivatives
;
_journal_name_full 'New J. Chem.'
_journal_paper_doi 10.1039/C7NJ02168B
_journal_year 2017
_chemical_formula_moiety 'C25 H24 O6'
_chemical_formula_sum 'C25 H24 O6'
_chemical_formula_weight 420.44
_space_group_crystal_system monoclinic
_space_group_IT_number 14
_space_group_name_Hall '-P 2ybc'
_space_group_name_H-M_alt 'P 1 21/c 1'
_symmetry_space_group_name_Hall '-P 2ybc'
_symmetry_space_group_name_H-M 'P 1 21/c 1'
_atom_sites_solution_hydrogens geom
_audit_creation_date '14 June 2017'
_audit_creation_method 'SHELXL-2014/6, manual editing plus enCIFer'
_audit_update_record
;
2017-06-14 deposited with the CCDC.
2017-08-18 downloaded from the CCDC.
;
_cell_angle_alpha 90
_cell_angle_beta 96.751(2)
_cell_angle_gamma 90
_cell_formula_units_Z 4
_cell_length_a 14.1989(3)
_cell_length_b 6.32060(10)
_cell_length_c 24.2710(5)
_cell_measurement_reflns_used 2535
_cell_measurement_temperature 100(2)
_cell_measurement_theta_max 28.51
_cell_measurement_theta_min 1.60
_cell_volume 2163.11(7)
_computing_cell_refinement
;
CrysAlisPro, Agilent Technologies,
Version 1.171.36.24 (release 03-12-2012 CrysAlis171 .NET)
(compiled Dec  3 2012,18:21:49)
;
_computing_data_collection 'Pylatus software, SNBL@ESRF (Dyadkin 2013)'
_computing_data_reduction
;
CrysAlisPro, Agilent Technologies,
Version 1.171.36.24 (release 03-12-2012 CrysAlis171 .NET)
(compiled Dec  3 2012,18:21:49)
;
_computing_molecular_graphics 'DIAMOND (Brandenburg, 2009)'
_computing_publication_material 'SHELXTL (Sheldrick, 2014)'
_computing_structure_refinement 'SHELXL-2014/6 (Sheldrick, 2014)'
_computing_structure_solution 'SHELXT (Sheldrick, 2015)'
_diffrn_ambient_temperature 100(2)
_diffrn_measured_fraction_theta_full 0.992
_diffrn_measured_fraction_theta_max 0.992
_diffrn_measurement_device_type 'Pilatus 2M, Dectris-CrysAlisPro-abstract goniometer imported dectris images'
_diffrn_measurement_method '\p scans'
_diffrn_radiation_type synchrotron
_diffrn_radiation_wavelength 0.715
_diffrn_reflns_av_R_equivalents 0.0210
_diffrn_reflns_av_unetI/netI 0.0109
_diffrn_reflns_Laue_measured_fraction_full 0.992
_diffrn_reflns_Laue_measured_fraction_max 0.992
_diffrn_reflns_limit_h_max 17
_diffrn_reflns_limit_h_min -15
_diffrn_reflns_limit_k_max 7
_diffrn_reflns_limit_k_min -7
_diffrn_reflns_limit_l_max 29
_diffrn_reflns_limit_l_min -29
_diffrn_reflns_number 30603
_diffrn_reflns_point_group_measured_fraction_full 0.992
_diffrn_reflns_point_group_measured_fraction_max 0.992
_diffrn_reflns_theta_full 25.404
_diffrn_reflns_theta_max 25.512
_diffrn_reflns_theta_min 3.536
_diffrn_source 'Swiss Norwegian beamline @ ESRF, Grenoble, France'
_diffrn_standards_decay_% 0
_diffrn_standards_interval_count 0
_diffrn_standards_interval_time 0
_diffrn_standards_number 0
_exptl_absorpt_coefficient_mu 0.092
_exptl_absorpt_correction_T_max 1.000000
_exptl_absorpt_correction_T_min 0.866081
_exptl_absorpt_correction_type multi-scan
_exptl_absorpt_process_details
;
CrysAlisPro, Agilent Technologies,
Version 1.171.37.34 (release 22-05-2014 CrysAlis171 .NET)
(compiled May 22 2014,16:03:01)
Empirical absorption correction using spherical harmonics,
implemented in SCALE3 ABSPACK scaling algorithm.
;
_exptl_crystal_colour Colourless
_exptl_crystal_density_diffrn 1.291
_exptl_crystal_description Block
_exptl_crystal_F_000 888
_exptl_crystal_size_max 0.040
_exptl_crystal_size_mid 0.020
_exptl_crystal_size_min 0.020
_refine_diff_density_max 0.856
_refine_diff_density_min -0.747
_refine_diff_density_rms 0.056
_refine_ls_extinction_method none
_refine_ls_goodness_of_fit_ref 1.063
_refine_ls_hydrogen_treatment constr
_refine_ls_matrix_type full
_refine_ls_number_parameters 256
_refine_ls_number_reflns 3923
_refine_ls_number_restraints 0
_refine_ls_restrained_S_all 1.063
_refine_ls_R_factor_all 0.0638
_refine_ls_R_factor_gt 0.0632
_refine_ls_shift/su_max 0.000
_refine_ls_shift/su_mean 0.000
_refine_ls_structure_factor_coef Fsqd
_refine_ls_weighting_details 'w=1/[\s^2^(Fo^2^)+(0.0402P)^2^+3.8383P] where P=(Fo^2^+2Fc^2^)/3'
_refine_ls_weighting_scheme calc
_refine_ls_wR_factor_gt 0.1367
_refine_ls_wR_factor_ref 0.1370
_reflns_Friedel_coverage 0.000
_reflns_number_gt 3869
_reflns_number_total 3923
_reflns_threshold_expression 'I > 2\s(I)'
_cod_data_source_file c7nj02168b2.cif
_cod_data_source_block 4e_CCDC1527914
_cod_database_code 7056526
_shelx_space_group_comment
;
The symmetry employed for this shelxl refinement is uniquely defined
by the following loop, which should always be used as a source of
symmetry information in preference to the above space-group names.
They are only intended as comments.
;
_shelx_estimated_absorpt_t_min 0.996
_shelx_estimated_absorpt_t_max 0.998
_computing_refinement_gui 'shelXle (Huebschle, 2014)'
_shelxl_version_number 2014/6

loop_
_space_group_symop_operation_xyz
'x, y, z'
'-x, y+1/2, -z+1/2'
'-x, -y, -z'
'x, -y-1/2, z-1/2'

loop_
_atom_site_label
_atom_site_type_symbol
_atom_site_fract_x
_atom_site_fract_y
_atom_site_fract_z
_atom_site_U_iso_or_equiv
_atom_site_adp_type
_atom_site_occupancy
_atom_site_site_symmetry_order
_atom_site_calc_flag
_atom_site_refinement_flags_posn
_atom_site_refinement_flags_adp
_atom_site_refinement_flags_occupancy
_atom_site_disorder_assembly
_atom_site_disorder_group
O1 O 0.31216(15) 0.2708(3) 0.29257(9) 0.0249(2) Uiso 0.804(3) 1 d . U P A 1
O2 O 0.27037(16) 0.2435(4) 0.37779(9) 0.0249(2) Uiso 0.804(3) 1 d . U P A 1
O3 O 0.42672(16) 0.8695(4) 0.32236(9) 0.0249(2) Uiso 0.804(3) 1 d . U P A 1
C1 C 0.3050(3) 0.3566(8) 0.34409(17) 0.0249(2) Uiso 0.804(3) 1 d . U P A 1
C2 C 0.33128(16) 0.5933(4) 0.35506(9) 0.0249(2) Uiso 0.804(3) 1 d . U P A 1
C3 C 0.3925(3) 0.6907(6) 0.31300(17) 0.0249(2) Uiso 0.804(3) 1 d . U P A 1
C4 C 0.4019(2) 0.5665(6) 0.26217(12) 0.0249(2) Uiso 0.804(3) 1 d . U P A 1
H4A H 0.4385 0.6224 0.2352 0.030 Uiso 0.804(3) 1 calc R U P A 1
C5 C 0.3595(2) 0.3748(6) 0.25301(13) 0.0249(2) Uiso 0.804(3) 1 d . U P A 1
C6 C 0.3540(2) 0.2483(5) 0.20042(11) 0.0249(2) Uiso 0.804(3) 1 d . U P A 1
H6A H 0.3934 0.3152 0.1748 0.037 Uiso 0.804(3) 1 calc R U P A 1
H6B H 0.2881 0.2427 0.1832 0.037 Uiso 0.804(3) 1 calc R U P A 1
H6C H 0.3770 0.1044 0.2089 0.037 Uiso 0.804(3) 1 calc R U P A 1
O1' O 0.3968(6) 0.6692(16) 0.2642(3) 0.0249(2) Uiso 0.196(3) 1 d . U P A 2
O2' O 0.4312(7) 0.9025(15) 0.3375(4) 0.0249(2) Uiso 0.196(3) 1 d . U P A 2
O3' O 0.2904(6) 0.2346(16) 0.3659(4) 0.0249(2) Uiso 0.196(3) 1 d . U P A 2
C1' C 0.3936(13) 0.726(3) 0.3193(7) 0.0249(2) Uiso 0.196(3) 1 d . U P A 2
C2' C 0.33128(16) 0.5933(4) 0.35506(9) 0.0249(2) Uiso 0.196(3) 1 d . U P A 2
C3' C 0.3174(12) 0.373(3) 0.3381(7) 0.0249(2) Uiso 0.196(3) 1 d . U P A 2
C4' C 0.3351(9) 0.314(2) 0.2810(5) 0.0249(2) Uiso 0.196(3) 1 d . U P A 2
H4B H 0.3245 0.1730 0.2683 0.030 Uiso 0.196(3) 1 calc R U P A 2
C5' C 0.3673(9) 0.465(2) 0.2466(5) 0.0249(2) Uiso 0.196(3) 1 d . U P A 2
C6' C 0.3687(8) 0.4489(19) 0.1831(5) 0.0249(2) Uiso 0.196(3) 1 d . U P A 2
H6D H 0.3647 0.2999 0.1719 0.037 Uiso 0.196(3) 1 calc R U P A 2
H6E H 0.4278 0.5100 0.1731 0.037 Uiso 0.196(3) 1 calc R U P A 2
H6F H 0.3146 0.5265 0.1642 0.037 Uiso 0.196(3) 1 calc R U P A 2
O4 O 0.19436(12) 0.8870(3) 0.48451(7) 0.0353(4) Uani 1 1 d . . . . .
O5 O 0.02137(11) 0.5094(3) 0.13399(7) 0.0310(4) Uani 1 1 d . . . . .
O6 O 0.78542(11) 0.5035(3) 0.42701(8) 0.0364(4) Uani 1 1 d . . . . .
C7 C 0.37802(15) 0.6086(4) 0.41848(9) 0.0259(5) Uani 1 1 d . . . . .
H7A H 0.3551 0.4822 0.4378 0.031 Uiso 1 1 calc R U . A 1
C8 C 0.34214(16) 0.8052(4) 0.44807(9) 0.0287(5) Uani 1 1 d . . . . .
H8A H 0.3726 0.8093 0.4869 0.034 Uiso 1 1 calc R U . . .
H8B H 0.3606 0.9350 0.4292 0.034 Uiso 1 1 calc R U . . .
C9 C 0.23336(16) 0.8007(4) 0.44770(9) 0.0268(5) Uani 1 1 d . . . . .
C10 C 0.17715(15) 0.6925(4) 0.39755(9) 0.0252(5) Uani 1 1 d . . . . .
H10A H 0.1134 0.7570 0.3902 0.030 Uiso 1 1 calc R U . . .
H10B H 0.1693 0.5403 0.4055 0.030 Uiso 1 1 calc R U . . .
C11 C 0.23117(14) 0.7186(3) 0.34575(9) 0.0201(4) Uani 1 1 d . . . . .
H11 H 0.2475 0.8722 0.3439 0.024 Uiso 1 1 calc R U . A 1
C12 C 0.17240(14) 0.6655(3) 0.28987(9) 0.0199(4) Uani 1 1 d . . . . .
C13 C 0.17761(15) 0.7999(4) 0.24395(9) 0.0239(5) Uani 1 1 d . . . . .
H13 H 0.2151 0.9244 0.2487 0.029 Uiso 1 1 calc R U . . .
C14 C 0.12881(15) 0.7555(4) 0.19103(9) 0.0252(5) Uani 1 1 d . . . . .
H14 H 0.1336 0.8487 0.1608 0.030 Uiso 1 1 calc R U . . .
C15 C 0.07298(14) 0.5708(4) 0.18380(9) 0.0238(5) Uani 1 1 d . . . . .
C16 C 0.06564(15) 0.4342(4) 0.22943(9) 0.0238(5) Uani 1 1 d . . . . .
H16 H 0.0276 0.3104 0.2246 0.029 Uiso 1 1 calc R U . . .
C17 C 0.11441(14) 0.4812(4) 0.28167(9) 0.0225(5) Uani 1 1 d . . . . .
H17 H 0.1087 0.3891 0.3120 0.027 Uiso 1 1 calc R U . . .
C18 C 0.02017(17) 0.6529(4) 0.08701(10) 0.0328(6) Uani 1 1 d . . . . .
H18A H -0.0044 0.7909 0.0970 0.049 Uiso 1 1 calc R U . . .
H18B H -0.0207 0.5947 0.0553 0.049 Uiso 1 1 calc R U . . .
H18C H 0.0847 0.6697 0.0772 0.049 Uiso 1 1 calc R U . . .
C19 C 0.48758(15) 0.5881(4) 0.42289(9) 0.0247(5) Uani 1 1 d . . . . .
C20 C 0.52824(16) 0.3997(4) 0.40395(10) 0.0291(5) Uani 1 1 d . . . . .
H20 H 0.4879 0.2878 0.3896 0.035 Uiso 1 1 calc R U . . .
C21 C 0.62735(17) 0.3763(4) 0.40608(11) 0.0316(5) Uani 1 1 d . . . . .
H21 H 0.6531 0.2504 0.3926 0.038 Uiso 1 1 calc R U . . .
C22 C 0.68866(15) 0.5394(4) 0.42827(9) 0.0262(5) Uani 1 1 d . . . . .
C23 C 0.65037(16) 0.7259(4) 0.44869(9) 0.0260(5) Uani 1 1 d . . . . .
H23 H 0.6909 0.8350 0.4645 0.031 Uiso 1 1 calc R U . . .
C24 C 0.55019(16) 0.7478(4) 0.44517(9) 0.0261(5) Uani 1 1 d . . . . .
H24 H 0.5245 0.8745 0.4583 0.031 Uiso 1 1 calc R U . . .
C25 C 0.84942(18) 0.6638(5) 0.45197(14) 0.0482(8) Uani 1 1 d . . . . .
H25A H 0.8374 0.7976 0.4320 0.072 Uiso 1 1 calc R U . . .
H25B H 0.9151 0.6195 0.4500 0.072 Uiso 1 1 calc R U . . .
H25C H 0.8392 0.6830 0.4909 0.072 Uiso 1 1 calc R U . . .

loop_
_atom_site_aniso_label
_atom_site_aniso_U_11
_atom_site_aniso_U_22
_atom_site_aniso_U_33
_atom_site_aniso_U_23
_atom_site_aniso_U_13
_atom_site_aniso_U_12
O4 0.0289(9) 0.0484(11) 0.0299(9) -0.0088(8) 0.0089(7) 0.0026(8)
O5 0.0283(8) 0.0373(10) 0.0260(8) 0.0016(7) -0.0025(6) -0.0082(7)
O6 0.0194(8) 0.0346(10) 0.0546(11) -0.0026(8) 0.0019(7) 0.0031(7)
C7 0.0228(11) 0.0299(12) 0.0245(11) -0.0006(9) 0.0009(9) 0.0005(9)
C8 0.0237(11) 0.0372(14) 0.0249(11) -0.0039(10) 0.0011(9) 0.0014(10)
C9 0.0250(11) 0.0329(13) 0.0230(11) 0.0025(10) 0.0051(9) 0.0021(10)
C10 0.0193(10) 0.0284(12) 0.0288(11) -0.0017(10) 0.0061(9) -0.0003(9)
C11 0.0176(10) 0.0179(10) 0.0248(11) -0.0009(8) 0.0032(8) 0.0005(8)
C12 0.0143(9) 0.0205(11) 0.0251(11) -0.0014(9) 0.0028(8) 0.0020(8)
C13 0.0181(10) 0.0216(11) 0.0320(12) 0.0005(9) 0.0032(9) -0.0037(9)
C14 0.0208(10) 0.0279(12) 0.0272(11) 0.0058(9) 0.0038(9) -0.0009(9)
C15 0.0154(10) 0.0292(12) 0.0264(11) -0.0015(9) 0.0012(8) 0.0004(9)
C16 0.0181(10) 0.0224(11) 0.0306(11) -0.0007(9) 0.0015(8) -0.0043(9)
C17 0.0180(10) 0.0229(11) 0.0266(11) 0.0022(9) 0.0028(8) 0.0004(9)
C18 0.0305(12) 0.0401(15) 0.0265(12) 0.0019(11) -0.0016(9) -0.0009(11)
C19 0.0218(11) 0.0313(13) 0.0208(10) 0.0015(9) 0.0007(8) 0.0024(9)
C20 0.0251(11) 0.0258(12) 0.0355(13) 0.0020(10) -0.0004(9) -0.0003(10)
C21 0.0265(12) 0.0259(12) 0.0421(14) 0.0031(11) 0.0033(10) 0.0057(10)
C22 0.0200(11) 0.0309(13) 0.0273(11) 0.0069(10) 0.0009(9) 0.0039(9)
C23 0.0221(11) 0.0340(13) 0.0215(10) -0.0004(10) 0.0006(8) -0.0010(10)
C24 0.0247(11) 0.0316(13) 0.0214(10) -0.0044(9) 0.0006(8) 0.0036(10)
C25 0.0190(12) 0.0510(18) 0.075(2) -0.0162(16) 0.0054(12) -0.0015(12)

loop_
_atom_type_symbol
_atom_type_description
_atom_type_scat_dispersion_real
_atom_type_scat_dispersion_imag
_atom_type_scat_source
C C 0.0033 0.0016 'International Tables Vol C Tables 4.2.6.8 and 6.1.1.4'
H H 0.0000 0.0000 'International Tables Vol C Tables 4.2.6.8 and 6.1.1.4'
O O 0.0106 0.0060 'International Tables Vol C Tables 4.2.6.8 and 6.1.1.4'

loop_
_geom_angle_atom_site_label_1
_geom_angle_atom_site_label_2
_geom_angle_atom_site_label_3
_geom_angle
C1 O1 C5 122.0(3)
O2 C1 O1 116.9(4)
O2 C1 C2 123.4(3)
O1 C1 C2 119.5(3)
C3 C2 C1 114.3(2)
C3 C2 C7 114.1(2)
C1 C2 C7 106.6(2)
C3 C2 C11 105.4(2)
C1 C2 C11 104.9(2)
C7 C2 C11 111.18(17)
O3 C3 C4 124.3(4)
O3 C3 C2 118.7(3)
C4 C3 C2 116.9(3)
C5 C4 C3 121.8(3)
C5 C4 H4A 119.1
C3 C4 H4A 119.1
C4 C5 O1 123.1(3)
C4 C5 C6 126.3(3)
O1 C5 C6 110.6(3)
C5 C6 H6A 109.5
C5 C6 H6B 109.5
H6A C6 H6B 109.5
C5 C6 H6C 109.5
H6A C6 H6C 109.5
H6B C6 H6C 109.5
C1' O1' C5' 119.1(11)
O2' C1' O1' 119.4(16)
O2' C1' C2' 121.0(12)
O1' C1' C2' 118.9(11)
C3' C2' C1' 115.1(7)
C3' C2' C7 110.8(7)
C1' C2' C7 107.7(6)
C3' C2' C11 109.9(7)
C1' C2' C11 101.9(7)
C7 C2' C11 111.18(17)
O3' C3' C2' 125.6(13)
O3' C3' C4' 116.2(16)
C2' C3' C4' 118.1(11)
C5' C4' C3' 119.6(13)
C5' C4' H4B 120.2
C3' C4' H4B 120.2
C4' C5' O1' 123.8(11)
C4' C5' C6' 126.9(13)
O1' C5' C6' 109.0(11)
C5' C6' H6D 109.5
C5' C6' H6E 109.5
H6D C6' H6E 109.5
C5' C6' H6F 109.5
H6D C6' H6F 109.5
H6E C6' H6F 109.5
C15 O5 C18 117.55(18)
C22 O6 C25 116.67(19)
C8 C7 C19 114.58(19)
C8 C7 C2' 111.77(18)
C19 C7 C2' 111.03(17)
C8 C7 C2 111.77(18)
C19 C7 C2 111.03(17)
C8 C7 H7A 106.3
C19 C7 H7A 106.3
C2 C7 H7A 106.3
C9 C8 C7 111.45(19)
C9 C8 H8A 109.3
C7 C8 H8A 109.3
C9 C8 H8B 109.3
C7 C8 H8B 109.3
H8A C8 H8B 108.0
O4 C9 C10 122.4(2)
O4 C9 C8 121.5(2)
C10 C9 C8 116.05(18)
C9 C10 C11 109.48(17)
C9 C10 H10A 109.8
C11 C10 H10A 109.8
C9 C10 H10B 109.8
C11 C10 H10B 109.8
H10A C10 H10B 108.2
C12 C11 C10 114.82(17)
C12 C11 C2 113.03(17)
C10 C11 C2 110.07(17)
C12 C11 C2' 113.03(17)
C10 C11 C2' 110.07(17)
C12 C11 H11 106.1
C10 C11 H11 106.1
C2 C11 H11 106.1
C13 C12 C17 117.69(19)
C13 C12 C11 119.35(19)
C17 C12 C11 122.94(19)
C12 C13 C14 122.2(2)
C12 C13 H13 118.9
C14 C13 H13 118.9
C15 C14 C13 119.0(2)
C15 C14 H14 120.5
C13 C14 H14 120.5
O5 C15 C14 124.7(2)
O5 C15 C16 115.38(19)
C14 C15 C16 119.9(2)
C17 C16 C15 120.2(2)
C17 C16 H16 119.9
C15 C16 H16 119.9
C16 C17 C12 121.0(2)
C16 C17 H17 119.5
C12 C17 H17 119.5
O5 C18 H18A 109.5
O5 C18 H18B 109.5
H18A C18 H18B 109.5
O5 C18 H18C 109.5
H18A C18 H18C 109.5
H18B C18 H18C 109.5
C24 C19 C20 117.5(2)
C24 C19 C7 123.2(2)
C20 C19 C7 119.3(2)
C21 C20 C19 121.1(2)
C21 C20 H20 119.4
C19 C20 H20 119.4
C20 C21 C22 120.3(2)
C20 C21 H21 119.9
C22 C21 H21 119.9
O6 C22 C23 124.3(2)
O6 C22 C21 115.9(2)
C23 C22 C21 119.8(2)
C22 C23 C24 118.9(2)
C22 C23 H23 120.5
C24 C23 H23 120.5
C19 C24 C23 122.3(2)
C19 C24 H24 118.8
C23 C24 H24 118.8
O6 C25 H25A 109.5
O6 C25 H25B 109.5
H25A C25 H25B 109.5
O6 C25 H25C 109.5
H25A C25 H25C 109.5
H25B C25 H25C 109.5

loop_
_geom_bond_atom_site_label_1
_geom_bond_atom_site_label_2
_geom_bond_distance
O1 C1 1.378(5)
O1 C5 1.399(4)
O2 C1 1.232(4)
O3 C3 1.240(5)
C1 C2 1.557(5)
C2 C3 1.544(5)
C2 C7 1.606(3)
C2 C11 1.620(3)
C3 C4 1.482(5)
C4 C5 1.359(5)
C4 H4A 0.9500
C5 C6 1.500(4)
C6 H6A 0.9800
C6 H6B 0.9800
C6 H6C 0.9800
O1' C1' 1.390(17)
O1' C5' 1.408(17)
O2' C1' 1.292(18)
O3' C3' 1.20(2)
C1' C2' 1.555(19)
C2' C3' 1.46(2)
C2' C7 1.606(3)
C2' C11 1.620(3)
C3' C4' 1.49(2)
C4' C5' 1.382(18)
C4' H4B 0.9500
C5' C6' 1.546(16)
C6' H6D 0.9800
C6' H6E 0.9800
C6' H6F 0.9800
O4 C9 1.232(3)
O5 C15 1.393(3)
O5 C18 1.456(3)
O6 C22 1.396(3)
O6 C25 1.445(3)
C7 C8 1.551(3)
C7 C19 1.552(3)
C7 H7A 1.0000
C8 C9 1.544(3)
C8 H8A 0.9900
C8 H8B 0.9900
C9 C10 1.536(3)
C10 C11 1.557(3)
C10 H10A 0.9900
C10 H10B 0.9900
C11 C12 1.543(3)
C11 H11 1.0000
C12 C13 1.410(3)
C12 C17 1.426(3)
C13 C14 1.414(3)
C13 H13 0.9500
C14 C15 1.410(3)
C14 H14 0.9500
C15 C16 1.418(3)
C16 C17 1.403(3)
C16 H16 0.9500
C17 H17 0.9500
C18 H18A 0.9800
C18 H18B 0.9800
C18 H18C 0.9800
C19 C24 1.410(3)
C19 C20 1.423(3)
C20 C21 1.410(3)
C20 H20 0.9500
C21 C22 1.414(3)
C21 H21 0.9500
C22 C23 1.412(3)
C23 C24 1.422(3)
C23 H23 0.9500
C24 H24 0.9500
C25 H25A 0.9800
C25 H25B 0.9800
C25 H25C 0.9800

loop_
_geom_hbond_atom_site_label_D
_geom_hbond_atom_site_label_H
_geom_hbond_atom_site_label_A
_geom_hbond_distance_DH
_geom_hbond_distance_HA
_geom_hbond_distance_DA
_geom_hbond_angle_DHA
_geom_hbond_site_symmetry_A
C6 H6A O3 0.98 2.57 3.315(4) 132.9 2_645
C6' H6E O2' 0.98 2.16 2.957(15) 137.6 2_645
C8 H8B O2 0.99 2.57 3.349(3) 135.1 1_565
C8 H8B O2' 0.99 2.56 3.159(9) 119.2 .
C8 H8B O3' 0.99 2.57 3.397(10) 141.6 1_565
C10 H10A O5 0.99 2.51 3.469(3) 163.9 2
C10 H10B O2 0.99 2.50 3.192(3) 126.5 .
C23 H23 O4 0.95 2.61 3.554(3) 175.0 3_676

loop_
_geom_torsion_atom_site_label_1
_geom_torsion_atom_site_label_2
_geom_torsion_atom_site_label_3
_geom_torsion_atom_site_label_4
_geom_torsion
C5 O1 C1 O2 -172.9(3)
C5 O1 C1 C2 12.9(5)
O2 C1 C2 C3 167.7(4)
O1 C1 C2 C3 -18.4(5)
O2 C1 C2 C7 40.7(4)
O1 C1 C2 C7 -145.4(3)
O2 C1 C2 C11 -77.3(4)
O1 C1 C2 C11 96.6(3)
C1 C2 C3 O3 -171.0(3)
C7 C2 C3 O3 -48.0(4)
C11 C2 C3 O3 74.3(4)
C1 C2 C3 C4 12.2(5)
C7 C2 C3 C4 135.2(3)
C11 C2 C3 C4 -102.5(3)
O3 C3 C4 C5 -177.2(4)
C2 C3 C4 C5 -0.6(5)
C3 C4 C5 O1 -6.5(5)
C3 C4 C5 C6 171.8(3)
C1 O1 C5 C4 0.1(5)
C1 O1 C5 C6 -178.5(3)
C5' O1' C1' O2' 171.7(13)
C5' O1' C1' C2' -18.0(19)
O2' C1' C2' C3' -162.2(14)
O1' C1' C2' C3' 27.6(18)
O2' C1' C2' C7 -38.2(16)
O1' C1' C2' C7 151.7(12)
O2' C1' C2' C11 78.9(15)
O1' C1' C2' C11 -91.3(13)
C1' C2' C3' O3' 162.8(15)
C7 C2' C3' O3' 40.4(18)
C11 C2' C3' O3' -82.9(17)
C1' C2' C3' C4' -19.1(18)
C7 C2' C3' C4' -141.6(11)
C11 C2' C3' C4' 95.2(12)
O3' C3' C4' C5' -179.4(13)
C2' C3' C4' C5' 2(2)
C3' C4' C5' O1' 8.8(19)
C3' C4' C5' C6' -165.5(13)
C1' O1' C5' C4' -0.3(18)
C1' O1' C5' C6' 174.8(11)
C3' C2' C7 C8 -146.4(6)
C1' C2' C7 C8 87.0(7)
C11 C2' C7 C8 -23.9(3)
C3' C2' C7 C19 84.3(7)
C1' C2' C7 C19 -42.3(7)
C11 C2' C7 C19 -153.20(19)
C3 C2 C7 C8 95.2(3)
C1 C2 C7 C8 -137.7(2)
C11 C2 C7 C8 -23.9(3)
C3 C2 C7 C19 -34.1(3)
C1 C2 C7 C19 93.0(2)
C11 C2 C7 C19 -153.20(19)
C19 C7 C8 C9 -173.39(18)
C2' C7 C8 C9 59.2(2)
C2 C7 C8 C9 59.2(2)
C7 C8 C9 O4 151.8(2)
C7 C8 C9 C10 -31.1(3)
O4 C9 C10 C11 146.8(2)
C8 C9 C10 C11 -30.3(3)
C9 C10 C11 C12 -166.02(18)
C9 C10 C11 C2 65.1(2)
C9 C10 C11 C2' 65.1(2)
C3 C2 C11 C12 69.6(2)
C1 C2 C11 C12 -51.5(3)
C7 C2 C11 C12 -166.31(18)
C3 C2 C11 C10 -160.6(2)
C1 C2 C11 C10 78.4(2)
C7 C2 C11 C10 -36.4(2)
C3' C2' C11 C12 -43.3(7)
C1' C2' C11 C12 79.2(6)
C7 C2' C11 C12 -166.31(18)
C3' C2' C11 C10 86.5(7)
C1' C2' C11 C10 -151.0(6)
C7 C2' C11 C10 -36.4(2)
C10 C11 C12 C13 136.4(2)
C2 C11 C12 C13 -96.2(2)
C2' C11 C12 C13 -96.2(2)
C10 C11 C12 C17 -45.6(3)
C2 C11 C12 C17 81.8(2)
C2' C11 C12 C17 81.8(2)
C17 C12 C13 C14 -0.9(3)
C11 C12 C13 C14 177.24(19)
C12 C13 C14 C15 0.0(3)
C18 O5 C15 C14 -4.1(3)
C18 O5 C15 C16 175.05(19)
C13 C14 C15 O5 179.8(2)
C13 C14 C15 C16 0.7(3)
O5 C15 C16 C17 -179.76(19)
C14 C15 C16 C17 -0.5(3)
C15 C16 C17 C12 -0.4(3)
C13 C12 C17 C16 1.1(3)
C11 C12 C17 C16 -177.00(19)
C8 C7 C19 C24 -8.3(3)
C2' C7 C19 C24 119.5(2)
C2 C7 C19 C24 119.5(2)
C8 C7 C19 C20 171.5(2)
C2' C7 C19 C20 -60.8(3)
C2 C7 C19 C20 -60.8(3)
C24 C19 C20 C21 -1.6(3)
C7 C19 C20 C21 178.6(2)
C19 C20 C21 C22 1.2(4)
C25 O6 C22 C23 4.5(3)
C25 O6 C22 C21 -177.1(2)
C20 C21 C22 O6 -178.2(2)
C20 C21 C22 C23 0.4(3)
O6 C22 C23 C24 176.9(2)
C21 C22 C23 C24 -1.6(3)
C20 C19 C24 C23 0.4(3)
C7 C19 C24 C23 -179.9(2)
C22 C23 C24 C19 1.2(3)
